data_2211210
loop_
_publ_author_name
'Jun-Xia Li'
'Yi-Min Jiang'
'Hai-Ye Li'

_publ_section_title Bis[2-(2-pyridylmethylamino)ethanesulfonato-\k^3^<i>N</i>,<i>N</i>',<i>O</i>]cobalt(II)
_journal_coeditor_code SJ2143
_journal_issue 11
_journal_name_full 'Acta Crystallographica Section E'
_journal_page_first m2984
_journal_page_last m2986
_journal_paper_doi 10.1107/S1600536806042267
_journal_volume 62
_journal_year 2006
_chemical_formula_iupac '[Co (C8 H11 N2 O3 S1)2]'
_chemical_formula_moiety 'C16 H22 Co N4 O6 S2'
_chemical_formula_sum 'C16 H22 Co N4 O6 S2'
_chemical_formula_weight 489.43
_chemical_name_systematic
;
Bis[2-(2-pyridylmethylamino)ethanesulfonato-\k^3^N,N',O]cobalt(II)
;
_space_group_IT_number 14
_symmetry_cell_setting monoclinic
_symmetry_space_group_name_Hall '-P 2ybc'
_symmetry_space_group_name_H-M 'P 1 21/c 1'
_atom_sites_solution_hydrogens geom
_atom_sites_solution_primary direct
_atom_sites_solution_secondary difmap
_audit_creation_method SHELXL-97
_cell_angle_alpha 90.00
_cell_angle_beta 106.1270(10)
_cell_angle_gamma 90.00
_cell_formula_units_Z 2
_cell_length_a 9.6066(12)
_cell_length_b 9.9919(12)
_cell_length_c 11.4099(14)
_cell_measurement_reflns_used 4005
_cell_measurement_temperature 291(2)
_cell_measurement_theta_max 28.23
_cell_measurement_theta_min 2.76
_cell_volume 1052.1(2)
_computing_cell_refinement APEX2
_computing_data_collection 'APEX2 (Bruker, 2004)'
_computing_data_reduction 'SAINT (Bruker, 2004)'
_computing_molecular_graphics 'SHELXTL (Bruker, 2004)'
_computing_publication_material SHELXTL
_computing_structure_refinement 'SHELXL97 (Sheldrick, 1997)'
_computing_structure_solution 'SHELXS97 (Sheldrick, 1997)'
_diffrn_ambient_temperature 291(2)
_diffrn_measured_fraction_theta_full 0.971
_diffrn_measured_fraction_theta_max 0.971
_diffrn_measurement_device_type 'Bruker APEX-II CCD area-detector'
_diffrn_measurement_method '\f and \w'
_diffrn_radiation_monochromator graphite
_diffrn_radiation_source 'fine-focus sealed tube'
_diffrn_radiation_type MoK\a
_diffrn_radiation_wavelength 0.71073
_diffrn_reflns_av_R_equivalents 0.0122
_diffrn_reflns_av_sigmaI/netI 0.0152
_diffrn_reflns_limit_h_max 12
_diffrn_reflns_limit_h_min -10
_diffrn_reflns_limit_k_max 12
_diffrn_reflns_limit_k_min -12
_diffrn_reflns_limit_l_max 14
_diffrn_reflns_limit_l_min -14
_diffrn_reflns_number 6149
_diffrn_reflns_theta_full 27.49
_diffrn_reflns_theta_max 27.49
_diffrn_reflns_theta_min 2.76
_diffrn_standards_number 0
_exptl_absorpt_coefficient_mu 1.054
_exptl_absorpt_correction_T_max 0.7434
_exptl_absorpt_correction_T_min 0.6149
_exptl_absorpt_correction_type multi-scan
_exptl_absorpt_process_details '(SADABS; Sheldrick, 1996)'
_exptl_crystal_colour red
_exptl_crystal_density_diffrn 1.545
_exptl_crystal_density_method 'not measured'
_exptl_crystal_description block
_exptl_crystal_F_000 506
_exptl_crystal_size_max 0.51
_exptl_crystal_size_mid 0.33
_exptl_crystal_size_min 0.30
_refine_diff_density_max 0.231
_refine_diff_density_min -0.265
_refine_ls_extinction_method none
_refine_ls_goodness_of_fit_ref 1.044
_refine_ls_hydrogen_treatment mixed
_refine_ls_matrix_type full
_refine_ls_number_parameters 137
_refine_ls_number_reflns 2348
_refine_ls_number_restraints 0
_refine_ls_restrained_S_all 1.044
_refine_ls_R_factor_all 0.0264
_refine_ls_R_factor_gt 0.0232
_refine_ls_shift/su_max 0.000
_refine_ls_shift/su_mean 0.000
_refine_ls_structure_factor_coef Fsqd
_refine_ls_weighting_details 'calc w=1/[\s^2^(Fo^2^)+(0.0276P)^2^+0.4686P] where P=(Fo^2^+2Fc^2^)/3'
_refine_ls_weighting_scheme calc
_refine_ls_wR_factor_gt 0.0594
_refine_ls_wR_factor_ref 0.0613
_reflns_number_gt 2149
_reflns_number_total 2348
_reflns_threshold_expression I>2\s(I)
_cod_data_source_file sj2143.cif
_cod_data_source_block I
_cod_depositor_comments
;
The following automatic conversions were performed:
'_symmetry_cell_setting' value 'Monoclinic' changed to 'monoclinic'
according to '/home/saulius/struct/CIF-dictionaries/cif_core.dic'
dictionary named 'cif_core.dic' version 2.4.1 from 2010-06-29.

Automatic conversion script
Id: cif_fix_enum 1527 2010-12-29 10:47:43Z saulius 

The following automatic conversions were performed:

'_symmetry_cell_setting' value 'Monoclinic' changed to 'monoclinic'
according to /home/saulius/struct/CIF-dictionaries/cif_core.dic
dictionary named 'cif_core.dic' version 2.4.1 from 2010-06-29.

Automatic conversion script
Id: cif_fix_values 1715 2011-07-08 13:25:40Z adriana 
;
_cod_original_sg_symbol_H-M 'P 21/c'
_cod_database_code 2211210
_cod_database_fobs_code 2211210

loop_
_symmetry_equiv_pos_as_xyz
'x, y, z'
'-x, y+1/2, -z+1/2'
'-x, -y, -z'
'x, -y-1/2, z-1/2'

loop_
_atom_site_type_symbol
_atom_site_label
_atom_site_fract_x
_atom_site_fract_y
_atom_site_fract_z
_atom_site_U_iso_or_equiv
_atom_site_adp_type
_atom_site_calc_flag
_atom_site_refinement_flags
_atom_site_occupancy
Co Co1 0.0000 0.0000 0.0000 0.02237(8) Uani d S 1
S S1 -0.13176(4) 0.29148(3) 0.04222(3) 0.02834(10) Uani d . 1
O O1 -0.05128(15) 0.39683(11) 0.11997(10) 0.0452(3) Uani d . 1
O O2 -0.07244(13) 0.15923(10) 0.08798(10) 0.0364(3) Uani d . 1
O O3 -0.28625(14) 0.29965(16) 0.02250(14) 0.0580(4) Uani d . 1
N N1 0.22226(14) 0.03663(13) 0.10627(12) 0.0303(3) Uani d . 1
N N2 0.07757(14) 0.13428(12) -0.11636(11) 0.0275(3) Uani d . 1
C C1 0.28036(19) 0.02079(17) 0.22774(16) 0.0397(4) Uani d . 1
H H1 0.2248 -0.0193 0.2729 0.048 Uiso calc R 1
C C2 0.4187(2) 0.0618(3) 0.2869(2) 0.0621(6) Uani d . 1
H H2 0.4558 0.0498 0.3706 0.075 Uiso calc R 1
C C3 0.5012(2) 0.1209(3) 0.2202(2) 0.0745(7) Uani d . 1
H H3 0.5946 0.1502 0.2586 0.089 Uiso calc R 1
C C4 0.4442(2) 0.1366(2) 0.0954(2) 0.0589(5) Uani d . 1
H H4 0.4989 0.1758 0.0489 0.071 Uiso calc R 1
C C5 0.30410(16) 0.09274(16) 0.04109(15) 0.0350(3) Uani d . 1
C C6 0.23367(17) 0.10317(17) -0.09403(16) 0.0371(4) Uani d . 1
H H6A 0.2803 0.1731 -0.1284 0.045 Uiso calc R 1
H H6B 0.2448 0.0193 -0.1333 0.045 Uiso calc R 1
C C7 0.05744(17) 0.28002(14) -0.10000(14) 0.0310(3) Uani d . 1
H H7A 0.0829 0.3290 -0.1645 0.037 Uiso calc R 1
H H7B 0.1221 0.3086 -0.0227 0.037 Uiso calc R 1
C C8 -0.09754(17) 0.31302(15) -0.10236(13) 0.0293(3) Uani d . 1
H H8A -0.1628 0.2560 -0.1617 0.035 Uiso calc R 1
H H8B -0.1180 0.4051 -0.1285 0.035 Uiso calc R 1
H H2A 0.036(2) 0.1156(18) -0.1906(17) 0.038(5) Uiso d . 1

loop_
_atom_site_aniso_label
_atom_site_aniso_U_11
_atom_site_aniso_U_22
_atom_site_aniso_U_33
_atom_site_aniso_U_12
_atom_site_aniso_U_13
_atom_site_aniso_U_23
Co1 0.02290(14) 0.02102(13) 0.02362(14) -0.00264(10) 0.00716(10) 0.00039(9)
S1 0.0330(2) 0.02566(18) 0.02802(18) 0.00023(14) 0.01128(14) -0.00099(13)
O1 0.0735(9) 0.0313(6) 0.0323(6) -0.0113(6) 0.0172(6) -0.0075(5)
O2 0.0580(7) 0.0264(5) 0.0296(5) 0.0042(5) 0.0200(5) 0.0022(4)
O3 0.0351(7) 0.0812(11) 0.0629(9) 0.0088(7) 0.0220(6) 0.0115(8)
N1 0.0261(6) 0.0303(6) 0.0333(6) -0.0017(5) 0.0064(5) -0.0012(5)
N2 0.0308(7) 0.0274(6) 0.0259(6) -0.0019(5) 0.0104(5) 0.0000(5)
C1 0.0374(9) 0.0430(9) 0.0347(8) 0.0027(7) 0.0035(7) -0.0027(7)
C2 0.0432(11) 0.0823(15) 0.0476(11) 0.0035(11) -0.0094(9) -0.0075(11)
C3 0.0296(10) 0.101(2) 0.0796(16) -0.0131(11) -0.0067(10) -0.0137(14)
C4 0.0287(9) 0.0691(14) 0.0793(15) -0.0117(9) 0.0159(9) -0.0003(11)
C5 0.0246(7) 0.0345(8) 0.0475(9) -0.0008(6) 0.0128(6) -0.0003(7)
C6 0.0349(8) 0.0392(8) 0.0447(9) -0.0021(7) 0.0233(7) 0.0043(7)
C7 0.0376(8) 0.0255(7) 0.0322(7) -0.0045(6) 0.0135(6) 0.0027(6)
C8 0.0355(8) 0.0269(7) 0.0242(7) 0.0013(6) 0.0062(6) 0.0031(5)

loop_
_atom_type_symbol
_atom_type_description
_atom_type_scat_dispersion_real
_atom_type_scat_dispersion_imag
_atom_type_scat_source
C C 0.0033 0.0016 'International Tables Vol C Tables 4.2.6.8 and 6.1.1.4'
H H 0.0000 0.0000 'International Tables Vol C Tables 4.2.6.8 and 6.1.1.4'
N N 0.0061 0.0033 'International Tables Vol C Tables 4.2.6.8 and 6.1.1.4'
O O 0.0106 0.0060 'International Tables Vol C Tables 4.2.6.8 and 6.1.1.4'
S S 0.1246 0.1234 'International Tables Vol C Tables 4.2.6.8 and 6.1.1.4'
Co Co 0.3494 0.9721 'International Tables Vol C Tables 4.2.6.8 and 6.1.1.4'

loop_
_geom_angle_atom_site_label_1
_geom_angle_atom_site_label_2
_geom_angle_atom_site_label_3
_geom_angle_site_symmetry_1
_geom_angle_site_symmetry_3
_geom_angle
_geom_angle_publ_flag
O2 Co1 O2 . 3 180.0 ?
O2 Co1 N2 . 3 87.71(5) yes
O2 Co1 N2 3 3 92.29(5) ?
O2 Co1 N2 . . 92.29(5) yes
O2 Co1 N2 3 . 87.71(5) ?
N2 Co1 N2 3 . 180.0 ?
O2 Co1 N1 . 3 89.41(5) yes
O2 Co1 N1 3 3 90.59(5) ?
N2 Co1 N1 3 3 77.60(5) ?
N2 Co1 N1 . 3 102.40(5) yes
O2 Co1 N1 . . 90.60(5) yes
O2 Co1 N1 3 . 89.41(5) ?
N2 Co1 N1 3 . 102.40(5) ?
N2 Co1 N1 . . 77.60(5) yes
N1 Co1 N1 3 . 180.0 ?
O3 S1 O1 . . 113.87(9) ?
O3 S1 O2 . . 112.70(8) ?
O1 S1 O2 . . 110.18(7) ?
O3 S1 C8 . . 107.19(8) ?
O1 S1 C8 . . 105.89(7) ?
O2 S1 C8 . . 106.45(7) ?
S1 O2 Co1 . . 130.98(6) ?
C5 N1 C1 . . 118.50(14) ?
C5 N1 Co1 . . 113.33(10) ?
C1 N1 Co1 . . 127.88(12) ?
C6 N2 C7 . . 110.14(12) ?
C6 N2 Co1 . . 105.62(9) ?
C7 N2 Co1 . . 116.86(9) ?
C6 N2 H2A . . 107.5(13) ?
C7 N2 H2A . . 107.3(12) ?
Co1 N2 H2A . . 109.1(12) ?
N1 C1 C2 . . 122.39(19) ?
N1 C1 H1 . . 118.8 ?
C2 C1 H1 . . 118.8 ?
C1 C2 C3 . . 118.9(2) ?
C1 C2 H2 . . 120.5 ?
C3 C2 H2 . . 120.5 ?
C2 C3 C4 . . 119.59(19) ?
C2 C3 H3 . . 120.2 ?
C4 C3 H3 . . 120.2 ?
C3 C4 C5 . . 118.7(2) ?
C3 C4 H4 . . 120.6 ?
C5 C4 H4 . . 120.6 ?
N1 C5 C4 . . 121.89(17) ?
N1 C5 C6 . . 115.44(13) ?
C4 C5 C6 . . 122.67(16) ?
N2 C6 C5 . . 109.63(12) ?
N2 C6 H6A . . 109.7 ?
C5 C6 H6A . . 109.7 ?
N2 C6 H6B . . 109.7 ?
C5 C6 H6B . . 109.7 ?
H6A C6 H6B . . 108.2 ?
N2 C7 C8 . . 111.81(12) ?
N2 C7 H7A . . 109.3 ?
C8 C7 H7A . . 109.3 ?
N2 C7 H7B . . 109.3 ?
C8 C7 H7B . . 109.3 ?
H7A C7 H7B . . 107.9 ?
C7 C8 S1 . . 112.92(10) ?
C7 C8 H8A . . 109.0 ?
S1 C8 H8A . . 109.0 ?
C7 C8 H8B . . 109.0 ?
S1 C8 H8B . . 109.0 ?
H8A C8 H8B . . 107.8 ?

loop_
_geom_bond_atom_site_label_1
_geom_bond_atom_site_label_2
_geom_bond_site_symmetry_2
_geom_bond_distance
_geom_bond_publ_flag
Co1 O2 . 2.1004(11) yes
Co1 O2 3 2.1004(11) ?
Co1 N2 3 2.1604(12) ?
Co1 N2 . 2.1605(12) yes
Co1 N1 3 2.1737(13) ?
Co1 N1 . 2.1737(13) yes
S1 O3 . 1.4403(14) ?
S1 O1 . 1.4532(12) ?
S1 O2 . 1.4758(11) ?
S1 C8 . 1.7824(15) ?
N1 C5 . 1.345(2) ?
N1 C1 . 1.352(2) ?
N2 C6 . 1.483(2) ?
N2 C7 . 1.4876(19) ?
N2 H2A . 0.851(19) ?
C1 C2 . 1.375(3) ?
C1 H1 . 0.9300 ?
C2 C3 . 1.375(4) ?
C2 H2 . 0.9300 ?
C3 C4 . 1.385(3) ?
C3 H3 . 0.9300 ?
C4 C5 . 1.387(2) ?
C4 H4 . 0.9300 ?
C5 C6 . 1.505(2) ?
C6 H6A . 0.9700 ?
C6 H6B . 0.9700 ?
C7 C8 . 1.518(2) ?
C7 H7A . 0.9700 ?
C7 H7B . 0.9700 ?
C8 H8A . 0.9700 ?
C8 H8B . 0.9700 ?

loop_
_geom_hbond_atom_site_label_D
_geom_hbond_atom_site_label_H
_geom_hbond_atom_site_label_A
_geom_hbond_site_symmetry_A
_geom_hbond_distance_DH
_geom_hbond_distance_HA
_geom_hbond_distance_DA
_geom_hbond_angle_DHA
_geom_hbond_publ_flag
N2 H2A O1 4_565 0.851(19) 2.094(19) 2.9345(17) 169.4(17) yes

loop_
_geom_torsion_atom_site_label_1
_geom_torsion_atom_site_label_2
_geom_torsion_atom_site_label_3
_geom_torsion_atom_site_label_4
_geom_torsion_site_symmetry_1
_geom_torsion
O3 S1 O2 Co1 . 104.90(11)
O1 S1 O2 Co1 . -126.71(10)
C8 S1 O2 Co1 . -12.33(12)
O2 Co1 O2 S1 3 -4E1(10)
N2 Co1 O2 S1 3 -147.24(10)
N2 Co1 O2 S1 . 32.76(10)
N1 Co1 O2 S1 3 -69.63(10)
N1 Co1 O2 S1 . 110.36(10)
O2 Co1 N1 C5 . -106.87(11)
O2 Co1 N1 C5 3 73.13(11)
N2 Co1 N1 C5 3 165.34(11)
N2 Co1 N1 C5 . -14.66(11)
N1 Co1 N1 C5 3 57(4)
O2 Co1 N1 C1 . 66.84(14)
O2 Co1 N1 C1 3 -113.16(14)
N2 Co1 N1 C1 3 -20.95(14)
N2 Co1 N1 C1 . 159.05(14)
N1 Co1 N1 C1 3 -129(4)
O2 Co1 N2 C6 . 122.68(10)
O2 Co1 N2 C6 3 -57.32(10)
N2 Co1 N2 C6 3 -69(9)
N1 Co1 N2 C6 3 -147.43(10)
N1 Co1 N2 C6 . 32.57(10)
O2 Co1 N2 C7 . -0.16(11)
O2 Co1 N2 C7 3 179.84(11)
N2 Co1 N2 C7 3 168(9)
N1 Co1 N2 C7 3 89.74(11)
N1 Co1 N2 C7 . -90.27(11)
C5 N1 C1 C2 . 1.1(3)
Co1 N1 C1 C2 . -172.37(15)
N1 C1 C2 C3 . -0.1(3)
C1 C2 C3 C4 . -0.7(4)
C2 C3 C4 C5 . 0.5(4)
C1 N1 C5 C4 . -1.2(2)
Co1 N1 C5 C4 . 173.11(15)
C1 N1 C5 C6 . 178.19(14)
Co1 N1 C5 C6 . -7.46(17)
C3 C4 C5 N1 . 0.5(3)
C3 C4 C5 C6 . -178.9(2)
C7 N2 C6 C5 . 80.94(15)
Co1 N2 C6 C5 . -46.08(14)
N1 C5 C6 N2 . 36.88(19)
C4 C5 C6 N2 . -143.69(17)
C6 N2 C7 C8 . -171.04(12)
Co1 N2 C7 C8 . -50.57(14)
N2 C7 C8 S1 . 84.43(13)
O3 S1 C8 C7 . -168.79(11)
O1 S1 C8 C7 . 69.31(12)
O2 S1 C8 C7 . -47.96(12)
